data_1502205
loop_
_publ_author_name
'Churches, Quentin I.'
'White, Jonathan M.'
'Hutton, Craig A.'

_publ_section_title
;
 Synthesis of \b,\g-dihydroxyhomotyrosines by a tandem Petasis-asymmetric
 dihydroxylation approach.
;
_journal_issue 11
_journal_name_full 'Organic letters'
_journal_page_first 2900
_journal_page_last 2903
_journal_paper_doi 10.1021/ol200917s
_journal_volume 13
_journal_year 2011
_chemical_absolute_configuration rmad
_chemical_formula_sum 'C18 H17 N O5'
_chemical_formula_weight 327.33
_chemical_name_systematic
;
 ?
;
_space_group_IT_number 4
_symmetry_cell_setting monoclinic
_symmetry_space_group_name_Hall 'P 2yb'
_symmetry_space_group_name_H-M 'P 1 21 1'
_atom_sites_solution_hydrogens geom
_atom_sites_solution_primary direct
_atom_sites_solution_secondary difmap
_audit_creation_method SHELXL-97
_cell_angle_alpha 90.00
_cell_angle_beta 96.053(2)
_cell_angle_gamma 90.00
_cell_formula_units_Z 4
_cell_length_a 5.00400(10)
_cell_length_b 20.1705(4)
_cell_length_c 15.9818(3)
_cell_measurement_reflns_used 4037
_cell_measurement_temperature 130(2)
_cell_measurement_theta_max 72.9721
_cell_measurement_theta_min 2.7770
_cell_volume 1604.10(5)
_computing_cell_refinement
;
CrysAlis RED, Oxford Diffraction Ltd.,
Version 1.171.32.15 (release 10-01-2008 CrysAlis171 .NET)
(compiled Jan 10 2008,16:37:18)
;
_computing_data_collection
;
CrysAlis CCD, Oxford Diffraction Ltd.,
Version 1.171.32.15 (release 10-01-2008 CrysAlis171 .NET)
(compiled Jan 10 2008,16:37:18)
;
_computing_data_reduction
;
CrysAlis RED, Oxford Diffraction Ltd.,
Version 1.171.32.15 (release 10-01-2008 CrysAlis171 .NET)
(compiled Jan 10 2008,16:37:18)
;
_computing_structure_refinement 'SHELXL-97 (Sheldrick, 1997)'
_diffrn_ambient_temperature 130(2)
_diffrn_measured_fraction_theta_full 0.999
_diffrn_measured_fraction_theta_max 0.999
_diffrn_measurement_device_type 'Xcalibur CCD'
_diffrn_radiation_monochromator graphite
_diffrn_radiation_source 'Enhance (Cu) X-ray Source'
_diffrn_radiation_type 'Cu K\a'
_diffrn_radiation_wavelength 1.5418
_diffrn_reflns_av_R_equivalents 0.0318
_diffrn_reflns_av_sigmaI/netI 0.0556
_diffrn_reflns_limit_h_max 5
_diffrn_reflns_limit_h_min -5
_diffrn_reflns_limit_k_max 22
_diffrn_reflns_limit_k_min -24
_diffrn_reflns_limit_l_max 19
_diffrn_reflns_limit_l_min -15
_diffrn_reflns_number 8563
_diffrn_reflns_theta_full 67.50
_diffrn_reflns_theta_max 67.50
_diffrn_reflns_theta_min 2.78
_exptl_absorpt_coefficient_mu 0.828
_exptl_absorpt_correction_T_max 1.00000
_exptl_absorpt_correction_T_min 0.68403
_exptl_absorpt_correction_type multi-scan
_exptl_absorpt_process_details
;
CrysAlis RED, Oxford Diffraction Ltd.,
Version 1.171.32.15 (release 10-01-2008 CrysAlis171 .NET)
(compiled Jan 10 2008,16:37:18)
Empirical absorption correction using spherical harmonics,
 implemented in SCALE3 ABSPACK scaling algorithm.
;
_exptl_crystal_colour colourless
_exptl_crystal_density_diffrn 1.355
_exptl_crystal_density_method 'not measured'
_exptl_crystal_description needle
_exptl_crystal_F_000 688
_exptl_crystal_size_max 0.5069
_exptl_crystal_size_mid 0.0600
_exptl_crystal_size_min 0.0380
_refine_diff_density_max 0.160
_refine_diff_density_min -0.170
_refine_diff_density_rms 0.040
_refine_ls_abs_structure_details 'Flack H D (1983), Acta Cryst. A39, 876-881'
_refine_ls_abs_structure_Flack -0.01(17)
_refine_ls_extinction_method none
_refine_ls_goodness_of_fit_ref 0.950
_refine_ls_hydrogen_treatment mixed
_refine_ls_matrix_type full
_refine_ls_number_parameters 449
_refine_ls_number_reflns 5034
_refine_ls_number_restraints 1
_refine_ls_restrained_S_all 0.950
_refine_ls_R_factor_all 0.0513
_refine_ls_R_factor_gt 0.0397
_refine_ls_shift/su_max 0.000
_refine_ls_shift/su_mean 0.000
_refine_ls_structure_factor_coef Fsqd
_refine_ls_weighting_details 'calc w=1/[\s^2^(Fo^2^)+(0.0421P)^2^+0.0000P] where P=(Fo^2^+2Fc^2^)/3'
_refine_ls_weighting_scheme calc
_refine_ls_wR_factor_gt 0.0806
_refine_ls_wR_factor_ref 0.0857
_reflns_number_gt 4147
_reflns_number_total 5034
_reflns_threshold_expression >2sigma(I)
_cod_data_source_file ol200917s_si_003.cif
_cod_data_source_block jmwqc11
_cod_original_sg_symbol_H-M P21
_cod_database_code 1502205

loop_
_symmetry_equiv_pos_as_xyz
'x, y, z'
'-x, y+1/2, -z'

loop_
_atom_site_label
_atom_site_type_symbol
_atom_site_fract_x
_atom_site_fract_y
_atom_site_fract_z
_atom_site_U_iso_or_equiv
_atom_site_adp_type
_atom_site_occupancy
_atom_site_symmetry_multiplicity
_atom_site_calc_flag
_atom_site_refinement_flags
C4 C 2.1016(5) -0.43757(15) 0.03360(16) 0.0291(6) Uani 1 1 d .
H4 H 2.2851 -0.4245 0.0545 0.035 Uiso 1 1 calc R
C4' C 1.5485(6) -0.15958(14) 0.18141(16) 0.0278(6) Uani 1 1 d .
H4' H 1.7388 -0.1475 0.1913 0.033 Uiso 1 1 calc R
C3 C 1.9829(5) -0.38614(14) -0.03192(15) 0.0262(6) Uani 1 1 d .
H3 H 2.0503 -0.3414 -0.0185 0.031 Uiso 1 1 calc R
C3' C 1.4406(5) -0.13977(14) 0.09122(16) 0.0273(6) Uani 1 1 d .
H3' H 1.5084 -0.0964 0.0755 0.033 Uiso 1 1 calc R
C2' C 1.5521(5) -0.19557(15) 0.04224(16) 0.0283(6) Uani 1 1 d .
H2' H 1.7453 -0.1878 0.0422 0.034 Uiso 1 1 calc R
C2 C 2.0882(5) -0.41332(13) -0.11147(16) 0.0264(6) Uani 1 1 d .
H2 H 2.2770 -0.4000 -0.1102 0.032 Uiso 1 1 calc R
C1 C 2.0828(5) -0.48752(14) -0.09599(17) 0.0264(6) Uani 1 1 d .
C1' C 1.5183(5) -0.25357(15) 0.09999(17) 0.0305(7) Uani 1 1 d .
C5' C 1.4033(5) -0.13122(14) 0.25022(16) 0.0274(6) Uani 1 1 d .
C5 C 1.9423(6) -0.44921(16) 0.10746(17) 0.0338(7) Uani 1 1 d .
C6' C 1.2074(6) -0.16581(15) 0.28830(16) 0.0324(7) Uani 1 1 d .
H6' H 1.1659 -0.2093 0.2725 0.039 Uiso 1 1 calc R
C6 C 1.7694(6) -0.50251(18) 0.10922(19) 0.0431(8) Uani 1 1 d .
H6 H 1.7544 -0.5330 0.0653 0.052 Uiso 1 1 calc R
C7' C 1.0742(6) -0.13524(17) 0.34985(17) 0.0382(7) Uani 1 1 d .
H7' H 0.9445 -0.1584 0.3755 0.046 Uiso 1 1 calc R
C7 C 1.6183(7) -0.5106(2) 0.1764(2) 0.0558(10) Uani 1 1 d .
H7 H 1.4999 -0.5461 0.1772 0.067 Uiso 1 1 calc R
C8 C 1.6437(7) -0.4662(2) 0.2415(2) 0.0587(11) Uani 1 1 d .
H8 H 1.5433 -0.4721 0.2868 0.070 Uiso 1 1 calc R
C8' C 1.1335(6) -0.07079(16) 0.37301(17) 0.0373(7) Uani 1 1 d .
H8' H 1.0430 -0.0506 0.4141 0.045 Uiso 1 1 calc R
C9' C 1.3263(6) -0.03601(15) 0.33571(16) 0.0345(7) Uani 1 1 d .
H9' H 1.3647 0.0077 0.3513 0.041 Uiso 1 1 calc R
C9 C 1.8170(7) -0.4127(2) 0.2411(2) 0.0538(10) Uani 1 1 d .
H9 H 1.8320 -0.3825 0.2852 0.065 Uiso 1 1 calc R
C10 C 1.9679(6) -0.40483(17) 0.17368(17) 0.0423(8) Uani 1 1 d .
H10 H 2.0870 -0.3695 0.1731 0.051 Uiso 1 1 calc R
C10' C 1.4620(6) -0.06602(14) 0.27537(17) 0.0329(7) Uani 1 1 d .
H10' H 1.5942 -0.0426 0.2511 0.039 Uiso 1 1 calc R
C11' C 1.6070(5) -0.21871(14) -0.10241(16) 0.0279(6) Uani 1 1 d .
C11 C 2.0930(5) -0.38956(13) -0.25803(16) 0.0268(6) Uani 1 1 d .
C12 C 2.0541(6) -0.37360(16) -0.40590(16) 0.0379(7) Uani 1 1 d .
H12A H 2.1295 -0.4167 -0.4163 0.045 Uiso 1 1 calc R
H12B H 2.1968 -0.3409 -0.4032 0.045 Uiso 1 1 calc R
C12' C 1.6227(7) -0.24302(16) -0.24726(17) 0.0408(8) Uani 1 1 d .
H12C H 1.5358 -0.2792 -0.2797 0.049 Uiso 1 1 calc R
H12D H 1.8004 -0.2578 -0.2247 0.049 Uiso 1 1 calc R
C13 C 1.8354(6) -0.35626(15) -0.47424(17) 0.0347(7) Uani 1 1 d .
C13' C 1.6482(6) -0.18447(15) -0.30370(16) 0.0333(7) Uani 1 1 d .
C14' C 1.8372(9) -0.1385(3) -0.2878(3) 0.0955(18) Uani 1 1 d .
H14' H 1.9562 -0.1421 -0.2392 0.115 Uiso 1 1 calc R
C14 C 1.6655(6) -0.40400(16) -0.51116(17) 0.0398(8) Uani 1 1 d .
H14 H 1.6913 -0.4481 -0.4953 0.048 Uiso 1 1 calc R
C15' C 1.8625(12) -0.0853(3) -0.3410(4) 0.120(2) Uani 1 1 d .
H15' H 1.9939 -0.0535 -0.3269 0.144 Uiso 1 1 calc R
C15 C 1.4573(7) -0.38771(18) -0.57134(18) 0.0449(8) Uani 1 1 d .
H15 H 1.3425 -0.4206 -0.5948 0.054 Uiso 1 1 calc R
C16 C 1.4196(7) -0.32304(19) -0.5965(2) 0.0494(9) Uani 1 1 d .
H16 H 1.2813 -0.3119 -0.6376 0.059 Uiso 1 1 calc R
C16' C 1.7013(11) -0.0793(2) -0.4122(3) 0.0709(13) Uani 1 1 d .
H16' H 1.7233 -0.0449 -0.4495 0.085 Uiso 1 1 calc R
C17 C 1.5871(7) -0.2752(2) -0.5606(2) 0.0668(11) Uani 1 1 d .
H17 H 1.5619 -0.2313 -0.5775 0.080 Uiso 1 1 calc R
C17' C 1.5082(14) -0.1238(3) -0.4281(3) 0.124(2) Uani 1 1 d .
H17' H 1.3900 -0.1201 -0.4769 0.149 Uiso 1 1 calc R
C18 C 1.7932(7) -0.29098(18) -0.4997(2) 0.0583(10) Uani 1 1 d .
H18 H 1.9046 -0.2577 -0.4756 0.070 Uiso 1 1 calc R
C18' C 1.4799(11) -0.1757(2) -0.3735(3) 0.1020(19) Uani 1 1 d .
H18' H 1.3394 -0.2056 -0.3857 0.122 Uiso 1 1 calc R
N1' N 1.4425(5) -0.20477(12) -0.04323(13) 0.0298(6) Uani 1 1 d .
N1 N 1.9544(5) -0.39272(12) -0.19046(13) 0.0271(5) Uani 1 1 d .
O1 O 2.1103(4) -0.49974(9) -0.01364(11) 0.0300(4) Uani 1 1 d .
O1' O 1.5250(4) -0.23210(9) 0.17987(11) 0.0323(4) Uani 1 1 d .
O2 O 2.0605(4) -0.53146(9) -0.14751(11) 0.0308(5) Uani 1 1 d .
O2' O 1.4918(4) -0.31158(10) 0.08200(12) 0.0378(5) Uani 1 1 d .
O3' O 1.1574(4) -0.14329(10) 0.07777(11) 0.0296(4) Uani 1 1 d .
O3 O 1.7010(4) -0.38787(10) -0.04430(12) 0.0292(4) Uani 1 1 d .
O4' O 1.8494(4) -0.22359(11) -0.08870(11) 0.0376(5) Uani 1 1 d .
O4 O 2.3332(4) -0.39859(10) -0.25750(11) 0.0346(5) Uani 1 1 d .
O5' O 1.4663(4) -0.22628(11) -0.17792(11) 0.0361(5) Uani 1 1 d .
O5 O 1.9284(4) -0.37428(10) -0.32769(11) 0.0319(5) Uani 1 1 d .
H1'A H 1.286(5) -0.2031(13) -0.0565(15) 0.013(7) Uiso 1 1 d .
H1A H 1.791(5) -0.3916(14) -0.1988(15) 0.021(7) Uiso 1 1 d .
H3A H 1.643(6) -0.3632(16) -0.0109(19) 0.045(10) Uiso 1 1 d .
H3A' H 1.074(7) -0.1082(17) 0.094(2) 0.050(10) Uiso 1 1 d .

loop_
_atom_site_aniso_label
_atom_site_aniso_U_11
_atom_site_aniso_U_22
_atom_site_aniso_U_33
_atom_site_aniso_U_23
_atom_site_aniso_U_13
_atom_site_aniso_U_12
C4 0.0300(15) 0.0290(16) 0.0282(13) -0.0023(13) 0.0027(11) -0.0031(13)
C4' 0.0261(15) 0.0267(16) 0.0302(14) -0.0054(12) 0.0013(12) -0.0025(12)
C3 0.0263(15) 0.0240(15) 0.0287(14) -0.0031(12) 0.0042(11) -0.0027(12)
C3' 0.0278(15) 0.0278(16) 0.0261(14) -0.0006(12) 0.0025(11) -0.0036(12)
C2' 0.0226(14) 0.0337(16) 0.0287(14) -0.0042(13) 0.0031(11) -0.0028(12)
C2 0.0232(14) 0.0285(16) 0.0277(14) 0.0015(12) 0.0042(11) -0.0014(11)
C1 0.0187(13) 0.0312(17) 0.0297(15) -0.0014(13) 0.0046(11) 0.0022(12)
C1' 0.0255(15) 0.0319(18) 0.0339(15) -0.0055(13) 0.0018(12) 0.0039(12)
C5' 0.0271(15) 0.0296(16) 0.0246(14) 0.0034(12) -0.0024(11) 0.0024(12)
C5 0.0326(16) 0.0406(18) 0.0277(15) 0.0055(14) 0.0013(12) 0.0049(14)
C6' 0.0335(16) 0.0327(17) 0.0297(15) 0.0028(13) -0.0024(13) -0.0001(13)
C6 0.0423(19) 0.055(2) 0.0321(16) 0.0035(15) 0.0051(14) -0.0074(16)
C7' 0.0320(16) 0.053(2) 0.0306(15) 0.0094(15) 0.0063(13) 0.0041(15)
C7 0.053(2) 0.070(3) 0.045(2) 0.0113(19) 0.0107(17) -0.0120(19)
C8 0.055(2) 0.084(3) 0.039(2) 0.0151(19) 0.0173(17) 0.002(2)
C8' 0.0417(17) 0.047(2) 0.0225(14) -0.0023(14) 0.0020(13) 0.0094(15)
C9' 0.0409(18) 0.0339(17) 0.0278(15) -0.0056(13) -0.0008(13) 0.0066(14)
C9 0.063(2) 0.064(3) 0.0356(17) 0.0001(17) 0.0124(17) 0.014(2)
C10 0.0465(19) 0.048(2) 0.0325(16) 0.0001(15) 0.0052(14) 0.0005(16)
C10' 0.0371(17) 0.0319(18) 0.0294(15) 0.0024(13) 0.0027(13) -0.0008(14)
C11' 0.0302(16) 0.0245(15) 0.0289(14) -0.0010(12) 0.0027(12) -0.0009(12)
C11 0.0320(16) 0.0205(15) 0.0279(14) -0.0013(12) 0.0039(12) 0.0001(12)
C12 0.0404(17) 0.048(2) 0.0267(14) 0.0062(14) 0.0116(13) 0.0037(15)
C12' 0.053(2) 0.044(2) 0.0278(15) -0.0065(14) 0.0130(14) 0.0071(15)
C13 0.0362(17) 0.0429(19) 0.0266(15) 0.0075(13) 0.0108(13) 0.0020(14)
C13' 0.0405(17) 0.0335(18) 0.0262(14) -0.0038(13) 0.0051(13) 0.0072(14)
C14' 0.085(3) 0.117(4) 0.077(3) 0.043(3) -0.028(3) -0.047(3)
C14 0.052(2) 0.0365(18) 0.0320(16) 0.0013(14) 0.0075(15) 0.0013(16)
C15' 0.126(5) 0.111(5) 0.117(4) 0.053(4) -0.016(4) -0.071(4)
C15 0.055(2) 0.050(2) 0.0303(16) -0.0043(16) 0.0039(14) -0.0071(17)
C16 0.044(2) 0.065(3) 0.0372(17) 0.0182(17) 0.0001(15) 0.0025(18)
C16' 0.113(4) 0.042(2) 0.065(3) 0.016(2) 0.043(3) 0.019(2)
C17 0.054(2) 0.055(3) 0.086(3) 0.035(2) -0.017(2) -0.010(2)
C17' 0.180(6) 0.100(5) 0.078(3) 0.050(3) -0.055(4) -0.019(4)
C18 0.050(2) 0.048(2) 0.072(2) 0.017(2) -0.0150(18) -0.0138(18)
C18' 0.134(5) 0.083(4) 0.074(3) 0.031(3) -0.057(3) -0.049(3)
N1' 0.0220(13) 0.0430(16) 0.0246(12) -0.0054(11) 0.0030(10) 0.0003(12)
N1 0.0235(13) 0.0323(14) 0.0256(12) 0.0018(11) 0.0031(10) 0.0021(11)
O1 0.0377(11) 0.0276(11) 0.0253(10) 0.0022(8) 0.0057(8) 0.0034(9)
O1' 0.0433(11) 0.0262(11) 0.0272(10) -0.0014(8) 0.0022(8) 0.0038(9)
O2 0.0364(12) 0.0258(11) 0.0309(10) -0.0036(9) 0.0073(9) -0.0009(9)
O2' 0.0470(13) 0.0261(12) 0.0412(12) -0.0064(9) 0.0081(10) 0.0041(10)
O3' 0.0262(10) 0.0294(12) 0.0333(11) -0.0048(9) 0.0031(8) 0.0019(9)
O3 0.0296(10) 0.0299(12) 0.0286(10) -0.0044(9) 0.0056(8) 0.0035(9)
O4' 0.0285(11) 0.0497(13) 0.0353(11) -0.0064(10) 0.0071(9) 0.0000(10)
O4 0.0289(11) 0.0393(13) 0.0365(11) 0.0020(9) 0.0077(8) 0.0028(9)
O5' 0.0390(11) 0.0458(13) 0.0236(9) -0.0036(9) 0.0045(8) 0.0036(10)
O5 0.0333(11) 0.0391(13) 0.0243(9) 0.0038(9) 0.0075(8) 0.0045(9)

loop_
_atom_type_symbol
_atom_type_description
_atom_type_scat_dispersion_real
_atom_type_scat_dispersion_imag
_atom_type_scat_source
C C 0.0181 0.0091 'International Tables Vol C Tables 4.2.6.8 and 6.1.1.4'
H H 0.0000 0.0000 'International Tables Vol C Tables 4.2.6.8 and 6.1.1.4'
N N 0.0311 0.0180 'International Tables Vol C Tables 4.2.6.8 and 6.1.1.4'
O O 0.0492 0.0322 'International Tables Vol C Tables 4.2.6.8 and 6.1.1.4'

loop_
_geom_angle_atom_site_label_1
_geom_angle_atom_site_label_2
_geom_angle_atom_site_label_3
_geom_angle
O1 C4 C5 108.4(2)
O1 C4 C3 104.76(19)
C5 C4 C3 115.9(2)
O1' C4' C5' 110.5(2)
O1' C4' C3' 102.9(2)
C5' C4' C3' 116.1(2)
O3 C3 C2 107.7(2)
O3 C3 C4 112.8(2)
C2 C3 C4 100.4(2)
O3' C3' C2' 107.6(2)
O3' C3' C4' 112.2(2)
C2' C3' C4' 100.4(2)
N1' C2' C1' 115.3(2)
N1' C2' C3' 117.8(2)
C1' C2' C3' 100.9(2)
N1 C2 C1 114.6(2)
N1 C2 C3 117.4(2)
C1 C2 C3 101.8(2)
O2 C1 O1 122.1(3)
O2 C1 C2 127.9(3)
O1 C1 C2 110.0(2)
O2' C1' O1' 121.9(3)
O2' C1' C2' 128.4(3)
O1' C1' C2' 109.7(2)
C6' C5' C10' 118.8(3)
C6' C5' C4' 123.3(3)
C10' C5' C4' 117.9(2)
C10 C5 C6 119.7(3)
C10 C5 C4 118.9(3)
C6 C5 C4 121.3(3)
C7' C6' C5' 119.9(3)
C5 C6 C7 120.1(3)
C8' C7' C6' 120.3(3)
C8 C7 C6 119.8(4)
C7 C8 C9 120.9(3)
C7' C8' C9' 120.4(3)
C10' C9' C8' 119.9(3)
C8 C9 C10 119.1(3)
C5 C10 C9 120.4(3)
C9' C10' C5' 120.7(3)
O4' C11' O5' 125.0(2)
O4' C11' N1' 124.3(3)
O5' C11' N1' 110.7(2)
O4 C11 N1 125.5(3)
O4 C11 O5 123.9(2)
N1 C11 O5 110.6(2)
O5 C12 C13 106.2(2)
O5' C12' C13' 111.1(2)
C14 C13 C18 118.0(3)
C14 C13 C12 121.2(3)
C18 C13 C12 120.7(3)
C14' C13' C18' 116.1(3)
C14' C13' C12' 122.5(3)
C18' C13' C12' 121.3(3)
C13' C14' C15' 122.1(4)
C13 C14 C15 121.3(3)
C16' C15' C14' 120.8(5)
C16 C15 C14 120.0(3)
C17 C16 C15 119.3(3)
C17' C16' C15' 117.9(4)
C16 C17 C18 120.9(4)
C16' C17' C18' 121.0(5)
C17 C18 C13 120.4(3)
C13' C18' C17' 122.0(4)
C11' N1' C2' 119.8(2)
C11 N1 C2 119.3(2)
C1 O1 C4 110.2(2)
C1' O1' C4' 109.3(2)
C11' O5' C12' 115.9(2)
C11 O5 C12 115.4(2)

loop_
_geom_bond_atom_site_label_1
_geom_bond_atom_site_label_2
_geom_bond_distance
C4 O1 1.467(3)
C4 C5 1.511(4)
C4 C3 1.547(4)
C4' O1' 1.467(3)
C4' C5' 1.494(3)
C4' C3' 1.538(4)
C3 O3 1.404(3)
C3 C2 1.528(3)
C3' O3' 1.413(3)
C3' C2' 1.511(4)
C2' N1' 1.429(3)
C2' C1' 1.511(4)
C2 N1 1.427(3)
C2 C1 1.518(4)
C1 O2 1.207(3)
C1 O1 1.332(3)
C1' O2' 1.209(3)
C1' O1' 1.345(3)
C5' C6' 1.394(4)
C5' C10' 1.397(4)
C5 C10 1.382(4)
C5 C6 1.382(4)
C6' C7' 1.389(4)
C6 C7 1.387(4)
C7' C8' 1.375(4)
C7 C8 1.369(5)
C8 C9 1.385(5)
C8' C9' 1.378(4)
C9' C10' 1.377(4)
C9 C10 1.388(4)
C11' O4' 1.214(3)
C11' O5' 1.340(3)
C11' N1' 1.347(3)
C11 O4 1.215(3)
C11 N1 1.345(3)
C11 O5 1.349(3)
C12 O5 1.457(3)
C12 C13 1.503(4)
C12' O5' 1.462(3)
C12' C13' 1.500(4)
C13 C14 1.376(4)
C13 C18 1.388(4)
C13' C14' 1.330(5)
C13' C18' 1.337(5)
C14' C15' 1.383(6)
C14 C15 1.381(4)
C15' C16' 1.328(6)
C15 C16 1.372(5)
C16 C17 1.365(5)
C16' C17' 1.324(7)
C17 C18 1.379(5)
C17' C18' 1.380(6)
